data_7019861
loop_
_publ_author_name
'Zhang, Jingshun'
'Gao, Wei'
'Lang, Xiaomei'
'Wu, Qiaolin'
'Zhang, Lei'
'Mu, Ying'

_publ_section_title
;
 Ni(ii) and Fe(ii) complexes based on bis(imino)aryl pincer ligands:
 synthesis, structural characterization and catalytic activities.
;
_journal_issue 32
_journal_name_full 'Dalton transactions (Cambridge, England : 2003)'
_journal_page_first 9639
_journal_page_last 9645
_journal_paper_doi 10.1039/c2dt30778b
_journal_volume 41
_journal_year 2012
_chemical_formula_sum 'C33 H41 Br Cl2 N2 Ni'
_chemical_formula_weight 675.20
_chemical_name_systematic
;
?
;
_space_group_IT_number 9
_symmetry_cell_setting monoclinic
_symmetry_space_group_name_Hall 'C -2yc'
_symmetry_space_group_name_H-M 'C 1 c 1'
_atom_sites_solution_hydrogens geom
_atom_sites_solution_primary direct
_atom_sites_solution_secondary difmap
_audit_creation_method SHELXL-97
_cell_angle_alpha 90.00
_cell_angle_beta 93.458(19)
_cell_angle_gamma 90.00
_cell_formula_units_Z 4
_cell_length_a 11.756(5)
_cell_length_b 21.816(11)
_cell_length_c 12.863(7)
_cell_measurement_reflns_used 12721
_cell_measurement_temperature 293(2)
_cell_measurement_theta_max 27.48
_cell_measurement_theta_min 3.17
_cell_volume 3293(3)
_computing_cell_refinement 'RAPID AUTO'
_computing_data_collection 'RAPID AUTO'
_computing_data_reduction 'RAPID AUTO'
_computing_molecular_graphics 'Bruker SHELXTL'
_computing_publication_material 'Bruker SHELXTL'
_computing_structure_refinement 'SHELXL-97 (Sheldrick, 1997)'
_computing_structure_solution 'SHELXS-97 (Sheldrick, 1990)'
_diffrn_ambient_temperature 293(2)
_diffrn_detector_area_resol_mean '100x100 microns'
_diffrn_measured_fraction_theta_full 0.996
_diffrn_measured_fraction_theta_max 0.996
_diffrn_measurement_device_type 'Rigaku R-AXIS RAPID IP diffractometer'
_diffrn_measurement_method 'Oscillation scans'
_diffrn_radiation_monochromator graphite
_diffrn_radiation_source 'fine-focus sealed tube'
_diffrn_radiation_type MoK\a
_diffrn_radiation_wavelength 0.71073
_diffrn_reflns_av_R_equivalents 0.0457
_diffrn_reflns_av_sigmaI/netI 0.0783
_diffrn_reflns_limit_h_max 14
_diffrn_reflns_limit_h_min -15
_diffrn_reflns_limit_k_max 28
_diffrn_reflns_limit_k_min -27
_diffrn_reflns_limit_l_max 16
_diffrn_reflns_limit_l_min -16
_diffrn_reflns_number 15969
_diffrn_reflns_theta_full 27.48
_diffrn_reflns_theta_max 27.48
_diffrn_reflns_theta_min 3.17
_diffrn_standards_decay_% none
_diffrn_standards_interval_count none
_diffrn_standards_interval_time none
_diffrn_standards_number none
_exptl_absorpt_coefficient_mu 1.988
_exptl_absorpt_correction_T_max 0.7547
_exptl_absorpt_correction_T_min 0.7161
_exptl_absorpt_correction_type empirical
_exptl_absorpt_process_details 'ABSCOR by T.Higashi 8 March, 1995'
_exptl_crystal_colour orange
_exptl_crystal_density_diffrn 1.362
_exptl_crystal_density_method 'not measured'
_exptl_crystal_description block
_exptl_crystal_F_000 1400
_exptl_crystal_size_max 0.18
_exptl_crystal_size_mid 0.17
_exptl_crystal_size_min 0.15
_refine_diff_density_max 0.642
_refine_diff_density_min -0.583
_refine_diff_density_rms 0.062
_refine_ls_abs_structure_details 'Flack H D (1983), Acta Cryst. A39, 876-881'
_refine_ls_abs_structure_Flack -0.019(9)
_refine_ls_extinction_method none
_refine_ls_goodness_of_fit_ref 1.081
_refine_ls_hydrogen_treatment constr
_refine_ls_matrix_type full
_refine_ls_number_parameters 360
_refine_ls_number_reflns 7129
_refine_ls_number_restraints 2
_refine_ls_restrained_S_all 1.081
_refine_ls_R_factor_all 0.0674
_refine_ls_R_factor_gt 0.0435
_refine_ls_shift/su_max 0.001
_refine_ls_shift/su_mean 0.000
_refine_ls_structure_factor_coef Fsqd
_refine_ls_weighting_details 'calc w=1/[\s^2^(Fo^2^)+(0.0321P)^2^+0.2450P] where P=(Fo^2^+2Fc^2^)/3'
_refine_ls_weighting_scheme calc
_refine_ls_wR_factor_gt 0.0904
_refine_ls_wR_factor_ref 0.1037
_reflns_number_gt 5019
_reflns_number_total 7129
_reflns_threshold_expression >2sigma(I)
_cod_data_source_file c2dt30778b.txt
_cod_data_source_block complex_3
_cod_depositor_comments
;
The following automatic conversions were performed:

'_symmetry_cell_setting' value 'Monoclinic' changed to 'monoclinic'
according to /home/saulius/struct/CIF-dictionaries/cif_core.dic
dictionary named 'cif_core.dic' version 2.4.1 from 2010-06-29.

Automatic conversion script
Id: cif_fix_values 1891 2012-01-12 08:04:46Z andrius 
;
_cod_original_sg_symbol_H-M Cc
_cod_database_code 7019861

loop_
_symmetry_equiv_pos_as_xyz
'x, y, z'
'x, -y, z+1/2'
'x+1/2, y+1/2, z'
'x+1/2, -y+1/2, z+1/2'

loop_
_atom_site_label
_atom_site_type_symbol
_atom_site_fract_x
_atom_site_fract_y
_atom_site_fract_z
_atom_site_U_iso_or_equiv
_atom_site_adp_type
_atom_site_occupancy
_atom_site_symmetry_multiplicity
_atom_site_calc_flag
_atom_site_refinement_flags
Ni Ni 0.82729(4) 0.21584(2) 0.21313(4) 0.03916(14) Uani 1 1 d .
Br Br 0.67679(4) 0.26783(2) 0.28785(4) 0.06361(17) Uani 1 1 d .
C7 C 0.9785(4) 0.2700(2) 0.0872(4) 0.0446(11) Uani 1 1 d .
H7 H 1.0129 0.2983 0.0451 0.054 Uiso 1 1 calc R
C4 C 1.1418(4) 0.1201(2) 0.0999(4) 0.0491(12) Uani 1 1 d .
H4 H 1.2061 0.1006 0.0769 0.059 Uiso 1 1 calc R
N1 N 0.8858(3) 0.28188(15) 0.1308(3) 0.0391(8) Uani 1 1 d .
C23 C 0.5137(4) 0.0897(2) 0.3326(5) 0.0580(13) Uani 1 1 d .
H23 H 0.4421 0.0841 0.2990 0.070 Uiso 1 1 calc R
C8 C 0.8800(4) 0.0942(2) 0.2517(3) 0.0420(10) Uani 1 1 d .
H8 H 0.8755 0.0538 0.2740 0.050 Uiso 1 1 calc R
C18 C 0.9063(4) 0.3843(2) 0.2731(4) 0.0508(12) Uani 1 1 d .
H18 H 0.9064 0.3412 0.2947 0.061 Uiso 1 1 calc R
C22 C 0.6039(4) 0.1096(2) 0.2759(4) 0.0448(11) Uani 1 1 d .
C6 C 1.0261(4) 0.2100(2) 0.1077(3) 0.0410(10) Uani 1 1 d .
C5 C 1.1221(4) 0.1812(2) 0.0733(4) 0.0469(11) Uani 1 1 d .
H5 H 1.1723 0.2023 0.0331 0.056 Uiso 1 1 calc R
N2 N 0.8044(3) 0.13455(16) 0.2704(3) 0.0425(9) Uani 1 1 d .
C3 C 1.0695(4) 0.0879(2) 0.1588(4) 0.0504(12) Uani 1 1 d .
H3 H 1.0848 0.0471 0.1757 0.060 Uiso 1 1 calc R
C21 C 0.7100(4) 0.11568(19) 0.3300(4) 0.0419(10) Uani 1 1 d .
C27 C 0.8397(5) 0.1179(2) 0.4951(4) 0.0604(13) Uani 1 1 d .
H27 H 0.8964 0.1263 0.4441 0.072 Uiso 1 1 calc R
Cl1 Cl 0.8208(2) 0.10134(16) 0.8802(3) 0.1943(15) Uani 1 1 d .
C26 C 0.7272(4) 0.1055(2) 0.4360(4) 0.0466(11) Uani 1 1 d .
C9 C 0.8269(3) 0.33838(19) 0.1026(3) 0.0410(10) Uani 1 1 d .
C24 C 0.5289(4) 0.0782(2) 0.4374(4) 0.0589(13) Uani 1 1 d .
H24 H 0.4676 0.0650 0.4740 0.071 Uiso 1 1 calc R
C13 C 0.7879(4) 0.4432(2) 0.1343(4) 0.0558(12) Uani 1 1 d .
H13 H 0.7975 0.4783 0.1749 0.067 Uiso 1 1 calc R
C12 C 0.7231(5) 0.4454(2) 0.0399(4) 0.0633(14) Uani 1 1 d .
H12 H 0.6905 0.4823 0.0173 0.076 Uiso 1 1 calc R
C14 C 0.8382(4) 0.3885(2) 0.1678(4) 0.0450(11) Uani 1 1 d .
C30 C 0.5894(4) 0.1212(2) 0.1599(4) 0.0544(12) Uani 1 1 d .
H30 H 0.6511 0.1487 0.1417 0.065 Uiso 1 1 calc R
C25 C 0.6337(4) 0.0861(2) 0.4888(4) 0.0565(13) Uani 1 1 d .
H25 H 0.6423 0.0784 0.5600 0.068 Uiso 1 1 calc R
C19 C 0.8505(5) 0.4211(3) 0.3565(4) 0.0756(17) Uani 1 1 d .
H19A H 0.8937 0.4164 0.4218 0.113 Uiso 1 1 calc R
H19B H 0.7743 0.4065 0.3632 0.113 Uiso 1 1 calc R
H19C H 0.8485 0.4636 0.3372 0.113 Uiso 1 1 calc R
C15 C 0.7372(4) 0.2813(2) -0.0554(4) 0.0560(13) Uani 1 1 d .
H15 H 0.7704 0.2468 -0.0153 0.067 Uiso 1 1 calc R
C1 C 0.9525(3) 0.17742(18) 0.1672(3) 0.0382(9) Uani 1 1 d .
C2 C 0.9721(3) 0.1166(2) 0.1935(3) 0.0413(10) Uani 1 1 d .
C10 C 0.7588(4) 0.3388(2) 0.0096(4) 0.0480(11) Uani 1 1 d .
Cl2 Cl 1.03326(16) 0.04764(10) 0.84299(17) 0.1137(7) Uani 1 1 d .
C20 C 1.0288(5) 0.4033(3) 0.2642(5) 0.0796(18) Uani 1 1 d .
H20A H 1.0317 0.4456 0.2446 0.119 Uiso 1 1 calc R
H20B H 1.0624 0.3786 0.2124 0.119 Uiso 1 1 calc R
H20C H 1.0702 0.3976 0.3302 0.119 Uiso 1 1 calc R
C11 C 0.7070(4) 0.3940(2) -0.0194(4) 0.0579(14) Uani 1 1 d .
H11 H 0.6606 0.3959 -0.0805 0.069 Uiso 1 1 calc R
C16 C 0.6104(6) 0.2683(3) -0.0745(6) 0.100(2) Uani 1 1 d .
H16A H 0.5740 0.2707 -0.0098 0.150 Uiso 1 1 calc R
H16B H 0.6001 0.2279 -0.1033 0.150 Uiso 1 1 calc R
H16C H 0.5772 0.2980 -0.1223 0.150 Uiso 1 1 calc R
C29 C 0.8810(6) 0.0624(3) 0.5602(5) 0.098(2) Uani 1 1 d .
H29A H 0.8348 0.0579 0.6188 0.147 Uiso 1 1 calc R
H29B H 0.9590 0.0684 0.5844 0.147 Uiso 1 1 calc R
H29C H 0.8750 0.0260 0.5181 0.147 Uiso 1 1 calc R
C31 C 0.6029(6) 0.0617(3) 0.0995(5) 0.090(2) Uani 1 1 d .
H31A H 0.6753 0.0435 0.1195 0.135 Uiso 1 1 calc R
H31B H 0.5990 0.0704 0.0262 0.135 Uiso 1 1 calc R
H31C H 0.5429 0.0339 0.1148 0.135 Uiso 1 1 calc R
C28 C 0.8329(6) 0.1736(3) 0.5647(6) 0.102(2) Uani 1 1 d .
H28A H 0.8114 0.2087 0.5232 0.152 Uiso 1 1 calc R
H28B H 0.9059 0.1807 0.6002 0.152 Uiso 1 1 calc R
H28C H 0.7772 0.1666 0.6150 0.152 Uiso 1 1 calc R
C32 C 0.4766(5) 0.1532(3) 0.1270(5) 0.0816(18) Uani 1 1 d .
H32A H 0.4140 0.1276 0.1441 0.122 Uiso 1 1 calc R
H32B H 0.4729 0.1605 0.0533 0.122 Uiso 1 1 calc R
H32C H 0.4722 0.1916 0.1631 0.122 Uiso 1 1 calc R
C17 C 0.7950(7) 0.2836(3) -0.1574(5) 0.098(2) Uani 1 1 d .
H17A H 0.7660 0.3178 -0.1979 0.148 Uiso 1 1 calc R
H17B H 0.7798 0.2463 -0.1953 0.148 Uiso 1 1 calc R
H17C H 0.8757 0.2882 -0.1436 0.148 Uiso 1 1 calc R
C33 C 0.9571(6) 0.1136(3) 0.8574(7) 0.108(3) Uani 1 1 d .
H33A H 0.9925 0.1371 0.9147 0.130 Uiso 1 1 calc R
H33B H 0.9606 0.1381 0.7946 0.130 Uiso 1 1 calc R

loop_
_atom_site_aniso_label
_atom_site_aniso_U_11
_atom_site_aniso_U_22
_atom_site_aniso_U_33
_atom_site_aniso_U_23
_atom_site_aniso_U_13
_atom_site_aniso_U_12
Ni 0.0435(3) 0.0365(3) 0.0385(3) 0.0034(3) 0.0108(2) 0.0032(3)
Br 0.0631(3) 0.0494(3) 0.0817(4) -0.0029(3) 0.0322(3) 0.0063(3)
C7 0.046(3) 0.044(3) 0.044(3) 0.004(2) 0.003(2) -0.0041(19)
C4 0.040(2) 0.051(3) 0.058(3) -0.002(2) 0.013(2) 0.009(2)
N1 0.046(2) 0.0354(19) 0.036(2) 0.0009(16) 0.0021(16) -0.0001(15)
C23 0.050(3) 0.054(3) 0.072(4) -0.005(3) 0.013(2) -0.007(2)
C8 0.050(2) 0.033(2) 0.044(3) 0.001(2) 0.013(2) 0.0048(19)
C18 0.059(3) 0.053(3) 0.041(3) 0.000(2) 0.006(2) 0.000(2)
C22 0.053(3) 0.035(2) 0.048(3) 0.002(2) 0.016(2) 0.003(2)
C6 0.046(2) 0.042(2) 0.036(2) 0.000(2) 0.0087(19) -0.0023(19)
C5 0.043(2) 0.053(3) 0.047(3) -0.003(2) 0.0181(19) -0.003(2)
N2 0.048(2) 0.041(2) 0.040(2) 0.0013(17) 0.0129(16) 0.0056(16)
C3 0.055(3) 0.040(3) 0.057(3) 0.000(2) 0.010(2) 0.012(2)
C21 0.045(3) 0.039(2) 0.043(3) 0.005(2) 0.0154(19) 0.0007(18)
C27 0.071(3) 0.070(4) 0.041(3) 0.008(3) 0.011(2) 0.006(3)
Cl1 0.1036(17) 0.207(3) 0.278(4) 0.058(3) 0.055(2) 0.0335(18)
C26 0.051(3) 0.040(3) 0.050(3) 0.006(2) 0.014(2) 0.000(2)
C9 0.053(3) 0.032(2) 0.039(2) 0.007(2) 0.008(2) 0.0042(18)
C24 0.056(3) 0.054(3) 0.069(4) 0.010(3) 0.025(3) -0.001(2)
C13 0.073(3) 0.042(3) 0.053(3) 0.000(2) 0.011(3) 0.006(2)
C12 0.077(4) 0.049(3) 0.064(4) 0.010(3) 0.007(3) 0.018(3)
C14 0.054(3) 0.039(2) 0.043(3) 0.003(2) 0.010(2) 0.000(2)
C30 0.055(3) 0.051(3) 0.058(3) -0.001(3) 0.011(2) -0.004(2)
C25 0.074(3) 0.052(3) 0.047(3) 0.008(2) 0.027(2) 0.008(2)
C19 0.084(4) 0.089(4) 0.055(3) -0.017(3) 0.010(3) 0.008(3)
C15 0.072(3) 0.052(3) 0.043(3) 0.001(2) -0.007(2) -0.002(2)
C1 0.046(2) 0.030(2) 0.039(2) 0.0064(19) 0.0078(18) -0.0063(17)
C2 0.041(2) 0.046(3) 0.038(2) -0.001(2) 0.0095(18) 0.0016(18)
C10 0.061(3) 0.042(3) 0.042(3) 0.011(2) 0.005(2) 0.003(2)
Cl2 0.0927(12) 0.1167(16) 0.1304(18) -0.0346(14) -0.0047(11) -0.0052(12)
C20 0.069(4) 0.103(5) 0.067(4) 0.001(4) 0.004(3) -0.010(3)
C11 0.068(3) 0.056(3) 0.049(3) 0.012(3) -0.005(2) 0.011(2)
C16 0.089(5) 0.100(6) 0.109(6) -0.023(4) -0.005(4) -0.023(4)
C29 0.102(5) 0.099(5) 0.089(5) 0.011(4) -0.021(4) 0.023(4)
C31 0.131(6) 0.082(5) 0.057(4) -0.015(3) 0.009(4) 0.004(4)
C28 0.100(5) 0.088(5) 0.115(6) -0.019(4) -0.012(4) -0.010(4)
C32 0.068(4) 0.098(5) 0.078(4) 0.007(4) -0.006(3) 0.008(3)
C17 0.137(6) 0.091(5) 0.068(4) -0.020(4) 0.020(4) -0.019(4)
C33 0.117(6) 0.082(5) 0.119(6) -0.011(5) -0.038(5) -0.010(4)

loop_
_atom_type_symbol
_atom_type_description
_atom_type_scat_dispersion_real
_atom_type_scat_dispersion_imag
_atom_type_scat_source
C C 0.0033 0.0016 'International Tables Vol C Tables 4.2.6.8 and 6.1.1.4'
H H 0.0000 0.0000 'International Tables Vol C Tables 4.2.6.8 and 6.1.1.4'
N N 0.0061 0.0033 'International Tables Vol C Tables 4.2.6.8 and 6.1.1.4'
Ni Ni 0.3393 1.1124 'International Tables Vol C Tables 4.2.6.8 and 6.1.1.4'
Br Br -0.2901 2.4595 'International Tables Vol C Tables 4.2.6.8 and 6.1.1.4'
Cl Cl 0.1484 0.1585 'International Tables Vol C Tables 4.2.6.8 and 6.1.1.4'

loop_
_geom_angle_atom_site_label_1
_geom_angle_atom_site_label_2
_geom_angle_atom_site_label_3
_geom_angle
C1 Ni N1 81.07(16)
C1 Ni N2 80.60(16)
N1 Ni N2 161.13(15)
C1 Ni Br 174.25(13)
N1 Ni Br 99.49(11)
N2 Ni Br 99.20(11)
N1 C7 C6 115.8(4)
N1 C7 H7 122.1
C6 C7 H7 122.1
C3 C4 C5 121.9(4)
C3 C4 H4 119.1
C5 C4 H4 119.1
C7 N1 C9 118.0(4)
C7 N1 Ni 115.3(3)
C9 N1 Ni 126.1(3)
C24 C23 C22 120.9(5)
C24 C23 H23 119.6
C22 C23 H23 119.6
N2 C8 C2 114.6(4)
N2 C8 H8 122.7
C2 C8 H8 122.7
C20 C18 C19 111.2(4)
C20 C18 C14 111.5(4)
C19 C18 C14 111.6(4)
C20 C18 H18 107.4
C19 C18 H18 107.4
C14 C18 H18 107.4
C23 C22 C21 117.0(5)
C23 C22 C30 121.7(4)
C21 C22 C30 121.3(4)
C1 C6 C5 119.4(4)
C1 C6 C7 108.6(4)
C5 C6 C7 131.8(4)
C6 C5 C4 118.8(4)
C6 C5 H5 120.6
C4 C5 H5 120.6
C8 N2 C21 117.8(4)
C8 N2 Ni 116.2(3)
C21 N2 Ni 126.1(3)
C4 C3 C2 119.7(4)
C4 C3 H3 120.2
C2 C3 H3 120.2
C26 C21 C22 123.2(4)
C26 C21 N2 119.8(4)
C22 C21 N2 117.0(4)
C26 C27 C28 111.4(5)
C26 C27 C29 111.9(5)
C28 C27 C29 109.6(5)
C26 C27 H27 107.9
C28 C27 H27 107.9
C29 C27 H27 107.9
C21 C26 C25 117.2(4)
C21 C26 C27 122.6(4)
C25 C26 C27 120.1(4)
C14 C9 C10 123.0(4)
C14 C9 N1 119.6(4)
C10 C9 N1 117.3(4)
C23 C24 C25 120.7(5)
C23 C24 H24 119.7
C25 C24 H24 119.7
C14 C13 C12 120.0(5)
C14 C13 H13 120.0
C12 C13 H13 120.0
C11 C12 C13 120.5(5)
C11 C12 H12 119.7
C13 C12 H12 119.7
C9 C14 C13 118.0(4)
C9 C14 C18 121.1(4)
C13 C14 C18 121.0(4)
C22 C30 C31 110.6(4)
C22 C30 C32 113.1(4)
C31 C30 C32 111.2(4)
C22 C30 H30 107.2
C31 C30 H30 107.3
C32 C30 H30 107.3
C24 C25 C26 120.9(5)
C24 C25 H25 119.5
C26 C25 H25 119.5
C18 C19 H19A 109.5
C18 C19 H19B 109.5
H19A C19 H19B 109.5
C18 C19 H19C 109.5
H19A C19 H19C 109.5
H19B C19 H19C 109.5
C17 C15 C10 112.4(4)
C17 C15 C16 110.6(5)
C10 C15 C16 111.9(5)
C17 C15 H15 107.2
C10 C15 H15 107.2
C16 C15 H15 107.2
C6 C1 C2 121.8(4)
C6 C1 Ni 119.1(3)
C2 C1 Ni 119.1(3)
C1 C2 C3 118.5(4)
C1 C2 C8 109.5(4)
C3 C2 C8 132.0(4)
C11 C10 C9 116.9(4)
C11 C10 C15 120.8(4)
C9 C10 C15 122.3(4)
C18 C20 H20A 109.5
C18 C20 H20B 109.5
H20A C20 H20B 109.5
C18 C20 H20C 109.5
H20A C20 H20C 109.5
H20B C20 H20C 109.5
C12 C11 C10 121.3(5)
C12 C11 H11 119.3
C10 C11 H11 119.3
C15 C16 H16A 109.5
C15 C16 H16B 109.5
H16A C16 H16B 109.5
C15 C16 H16C 109.5
H16A C16 H16C 109.5
H16B C16 H16C 109.5
C27 C29 H29A 109.5
C27 C29 H29B 109.5
H29A C29 H29B 109.5
C27 C29 H29C 109.5
H29A C29 H29C 109.5
H29B C29 H29C 109.5
C30 C31 H31A 109.5
C30 C31 H31B 109.5
H31A C31 H31B 109.5
C30 C31 H31C 109.5
H31A C31 H31C 109.5
H31B C31 H31C 109.5
C27 C28 H28A 109.5
C27 C28 H28B 109.5
H28A C28 H28B 109.5
C27 C28 H28C 109.5
H28A C28 H28C 109.5
H28B C28 H28C 109.5
C30 C32 H32A 109.5
C30 C32 H32B 109.5
H32A C32 H32B 109.5
C30 C32 H32C 109.5
H32A C32 H32C 109.5
H32B C32 H32C 109.5
C15 C17 H17A 109.5
C15 C17 H17B 109.5
H17A C17 H17B 109.5
C15 C17 H17C 109.5
H17A C17 H17C 109.5
H17B C17 H17C 109.5
Cl1 C33 Cl2 113.5(4)
Cl1 C33 H33A 108.9
Cl2 C33 H33A 108.9
Cl1 C33 H33B 108.9
Cl2 C33 H33B 108.9
H33A C33 H33B 107.7

loop_
_geom_bond_atom_site_label_1
_geom_bond_atom_site_label_2
_geom_bond_distance
Ni C1 1.823(4)
Ni N1 1.938(4)
Ni N2 1.945(4)
Ni Br 2.3549(10)
C7 N1 1.282(6)
C7 C6 1.441(6)
C7 H7 0.9300
C4 C3 1.367(7)
C4 C5 1.393(7)
C4 H4 0.9300
N1 C9 1.449(5)
C23 C24 1.372(7)
C23 C22 1.392(7)
C23 H23 0.9300
C8 N2 1.284(5)
C8 C2 1.438(6)
C8 H8 0.9300
C18 C20 1.510(7)
C18 C19 1.520(7)
C18 C14 1.533(7)
C18 H18 0.9800
C22 C21 1.398(6)
C22 C30 1.513(7)
C6 C1 1.385(6)
C6 C5 1.388(6)
C5 H5 0.9300
N2 C21 1.446(5)
C3 C2 1.402(6)
C3 H3 0.9300
C21 C26 1.383(6)
C27 C26 1.510(7)
C27 C28 1.515(8)
C27 C29 1.534(8)
C27 H27 0.9800
Cl1 C33 1.668(8)
C26 C25 1.393(6)
C9 C14 1.379(6)
C9 C10 1.399(6)
C24 C25 1.373(7)
C24 H24 0.9300
C13 C14 1.389(6)
C13 C12 1.395(7)
C13 H13 0.9300
C12 C11 1.364(7)
C12 H12 0.9300
C30 C31 1.526(7)
C30 C32 1.535(7)
C30 H30 0.9800
C25 H25 0.9300
C19 H19A 0.9600
C19 H19B 0.9600
C19 H19C 0.9600
C15 C17 1.514(8)
C15 C10 1.519(7)
C15 C16 1.523(8)
C15 H15 0.9800
C1 C2 1.386(6)
C10 C11 1.391(6)
Cl2 C33 1.711(8)
C20 H20A 0.9600
C20 H20B 0.9600
C20 H20C 0.9600
C11 H11 0.9300
C16 H16A 0.9600
C16 H16B 0.9600
C16 H16C 0.9600
C29 H29A 0.9600
C29 H29B 0.9600
C29 H29C 0.9600
C31 H31A 0.9600
C31 H31B 0.9600
C31 H31C 0.9600
C28 H28A 0.9600
C28 H28B 0.9600
C28 H28C 0.9600
C32 H32A 0.9600
C32 H32B 0.9600
C32 H32C 0.9600
C17 H17A 0.9600
C17 H17B 0.9600
C17 H17C 0.9600
C33 H33A 0.9700
C33 H33B 0.9700
